data_2242115
loop_
_publ_author_name
'Burlov, Anatoliy S.'
'Vlasenko, Valery G.'
'Dorovatovskii, Pavel V.'
'Zubavichus, Yan V.'
'Khrustalev, Victor N.'

_publ_section_title
;
 Crystal structure of
 bis{1-phenyl-3-methyl-4-[(quinolin-3-yl)iminomethyl-\k<i>N</i>]-1<i>H</i>-pyrazol-5-olato-\k<i>O</i>}zinc
 methanol 2.5-solvate from synchrotron X-ray diffraction
;
_journal_coeditor_code WM5401
_journal_issue 8
_journal_name_full 'Acta Crystallographica Section E'
_journal_page_first 1208
_journal_page_last 1212
_journal_paper_doi 10.1107/S2056989017010441
_journal_volume 73
_journal_year 2017
_chemical_formula_iupac '[Zn (C20 H15 N4 O1)2], 2.5C H4 O'
_chemical_formula_moiety 'C40 H30 N8 O2 Zn, 2.5(C H4 O)'
_chemical_formula_sum 'C44.5 H40 N8 O4.5 Zn'
_chemical_formula_weight 800.20
_chemical_name_systematic
'Bis{1-phenyl-3-methyl-4-[(quinolin-3-yl)iminomethyl-\k<i>N</i>]-1<i>H</i>-pyrazol-5-olato-\k<i>O</i>}zinc methanol 2.5-solvate'
_space_group_crystal_system triclinic
_space_group_IT_number 2
_space_group_name_Hall '-P 1'
_space_group_name_H-M_alt 'P -1'
_symmetry_space_group_name_Hall '-P 1'
_symmetry_space_group_name_H-M 'P -1'
_atom_sites_solution_hydrogens mixed
_atom_sites_solution_primary difmap
_atom_sites_solution_secondary difmap
_audit_creation_method SHELXL-2014/6
_cell_angle_alpha 111.56(3)
_cell_angle_beta 114.71(3)
_cell_angle_gamma 96.30(3)
_cell_formula_units_Z 4
_cell_length_a 15.569(3)
_cell_length_b 16.994(3)
_cell_length_c 17.035(3)
_cell_measurement_reflns_used 600
_cell_measurement_temperature 100(2)
_cell_measurement_theta_max 33.0
_cell_measurement_theta_min 3.3
_cell_volume 3618(2)
_computing_cell_refinement
;
iMosflm (Battye <i>et al.</i>,  2011)
;
_computing_data_collection
;
Marccd (Doyle, 2011)
;
_computing_data_reduction
;
iMosflm (Battye <i>et al.</i>,  2011)
;
_computing_molecular_graphics
;
SHELXTL (Sheldrick, 2008)
;
_computing_publication_material
;
SHELXTL (Sheldrick, 2008)
;
_computing_structure_refinement
;
SHELXL2014 (Sheldrick, 2015b)
;
_computing_structure_solution
;
SHELXT (Sheldrick, 2015a)
;
_diffrn_ambient_temperature 100(2)
_diffrn_measured_fraction_theta_full 0.978
_diffrn_measured_fraction_theta_max 0.810
_diffrn_measurement_device_type 'Rayonix SX165 CCD'
_diffrn_measurement_method '/f scan'
_diffrn_radiation_type synchrotron
_diffrn_radiation_wavelength 0.96990
_diffrn_reflns_av_R_equivalents 0.0547
_diffrn_reflns_limit_h_max 21
_diffrn_reflns_limit_h_min -19
_diffrn_reflns_limit_k_max 21
_diffrn_reflns_limit_k_min -21
_diffrn_reflns_limit_l_max 20
_diffrn_reflns_limit_l_min -20
_diffrn_reflns_number 48608
_diffrn_reflns_theta_full 35.587
_diffrn_reflns_theta_max 41.445
_diffrn_reflns_theta_min 3.307
_exptl_absorpt_coefficient_mu 1.678
_exptl_absorpt_correction_T_max 0.880
_exptl_absorpt_correction_T_min 0.730
_exptl_absorpt_correction_type multi-scan
_exptl_absorpt_process_details
;
(<i>SCALA</i>; Evans, 2006)
;
_exptl_crystal_colour yellow
_exptl_crystal_density_diffrn 1.469
_exptl_crystal_description prism
_exptl_crystal_F_000 1668
_exptl_crystal_size_max 0.20
_exptl_crystal_size_mid 0.12
_exptl_crystal_size_min 0.07
_refine_diff_density_max 1.028
_refine_diff_density_min -1.002
_refine_ls_extinction_coef 0.0043(4)
_refine_ls_extinction_expression Fc^*^=kFc[1+0.001xFc^2^\l^3^/sin(2\q)]^-1/4^
_refine_ls_extinction_method
;
SHELXL2014 (Sheldrick, 2015b)
;
_refine_ls_goodness_of_fit_ref 1.095
_refine_ls_hydrogen_treatment constr
_refine_ls_matrix_type full
_refine_ls_number_parameters 1020
_refine_ls_number_reflns 15616
_refine_ls_number_restraints 9
_refine_ls_restrained_S_all 1.108
_refine_ls_R_factor_all 0.0674
_refine_ls_R_factor_gt 0.0516
_refine_ls_shift/su_max 0.001
_refine_ls_shift/su_mean 0.000
_refine_ls_structure_factor_coef Fsqd
_refine_ls_weighting_details 'w=1/[\s^2^(Fo^2^)+(0.0757P)^2^] where P=(Fo^2^+2Fc^2^)/3'
_refine_ls_weighting_scheme calc
_refine_ls_wR_factor_gt 0.1365
_refine_ls_wR_factor_ref 0.1524
_reflns_number_gt 12285
_reflns_number_total 15616
_reflns_threshold_expression 'I > 2\s(I)'
_cod_data_source_file wm5401sup1.cif
_cod_data_source_block I
_cod_original_cell_volume 3618.1(16)
_cod_database_code 2242115
_shelx_space_group_comment
;
The symmetry employed for this shelxl refinement is uniquely defined
by the following loop, which should always be used as a source of
symmetry information in preference to the above space-group names.
They are only intended as comments.
;
_shelx_estimated_absorpt_t_min 0.731
_shelx_estimated_absorpt_t_max 0.892
_shelxl_version_number 2014/6

loop_
_space_group_symop_operation_xyz
'x, y, z'
'-x, -y, -z'

loop_
_atom_site_type_symbol
_atom_site_label
_atom_site_fract_x
_atom_site_fract_y
_atom_site_fract_z
_atom_site_U_iso_or_equiv
_atom_site_adp_type
_atom_site_calc_flag
_atom_site_occupancy
_atom_site_disorder_assembly
_atom_site_disorder_group
Zn Zn1 0.37780(2) 0.39436(2) 0.67054(2) 0.02024(11) Uani d 1 . .
O O1 0.29175(13) 0.38716(12) 0.72004(13) 0.0238(4) Uani d 1 . .
O O2 0.35484(12) 0.29575(11) 0.54978(13) 0.0209(4) Uani d 1 . .
N N1 0.49660(15) 0.40526(14) 0.78587(16) 0.0205(5) Uani d 1 . .
N N2 0.26374(15) 0.36528(14) 0.83484(16) 0.0214(5) Uani d 1 . .
N N3 0.31383(16) 0.36130(14) 0.92341(16) 0.0218(5) Uani d 1 . .
N N4 0.66016(16) 0.38308(14) 0.69054(17) 0.0243(5) Uani d 1 . .
N N5 0.37862(15) 0.49341(13) 0.63202(16) 0.0206(5) Uani d 1 . .
N N6 0.34901(15) 0.25383(13) 0.39951(16) 0.0207(5) Uani d 1 . .
N N7 0.34356(16) 0.29006(14) 0.33570(16) 0.0231(5) Uani d 1 . .
N N8 0.36736(15) 0.67970(14) 0.82180(16) 0.0232(5) Uani d 1 . .
C C1 0.32160(18) 0.38125(16) 0.80065(19) 0.0192(5) Uani d 1 . .
C C2 0.41154(18) 0.38661(16) 0.86662(19) 0.0194(5) Uani d 1 . .
C C3 0.49342(18) 0.39740(15) 0.85906(19) 0.0207(5) Uani d 1 . .
H H3 0.5531 0.3996 0.9094 0.025 Uiso calc 1 . .
C C4 0.40116(19) 0.37385(16) 0.94125(19) 0.0215(5) Uani d 1 . .
C C5 0.4747(2) 0.37338(18) 1.0299(2) 0.0272(6) Uani d 1 . .
H H5A 0.4439 0.3699 1.0688 0.041 Uiso calc 1 . .
H H5B 0.5311 0.4282 1.0679 0.041 Uiso calc 1 . .
H H5C 0.4981 0.3218 1.0123 0.041 Uiso calc 1 . .
C C6 0.58466(19) 0.37789(17) 0.6995(2) 0.0229(6) Uani d 1 . .
H H6 0.5220 0.3447 0.6420 0.028 Uiso calc 1 . .
C C7 0.58503(18) 0.41789(16) 0.7891(2) 0.0208(5) Uani d 1 . .
C C8 0.66931(19) 0.46668(17) 0.8722(2) 0.0242(6) Uani d 1 . .
H H8 0.6705 0.4938 0.9325 0.029 Uiso calc 1 . .
C C9 0.75239(19) 0.47558(16) 0.8663(2) 0.0253(6) Uani d 1 . .
C C10 0.8428(2) 0.52813(18) 0.9490(2) 0.0320(7) Uani d 1 . .
H H10 0.8479 0.5562 1.0110 0.038 Uiso calc 1 . .
C C11 0.9204(2) 0.53763(19) 0.9387(3) 0.0361(7) Uani d 1 . .
H H11 0.9835 0.5743 0.9942 0.043 Uiso calc 1 . .
C C12 0.9134(2) 0.4946(2) 0.8465(3) 0.0356(7) Uani d 1 . .
H H12 0.9724 0.5032 0.8423 0.043 Uiso calc 1 . .
C C13 0.8272(2) 0.44248(19) 0.7652(2) 0.0296(6) Uani d 1 . .
H H13 0.8239 0.4137 0.7040 0.036 Uiso calc 1 . .
C C14 0.74590(18) 0.43292(16) 0.7742(2) 0.0229(6) Uani d 1 . .
C C15 0.16479(18) 0.34483(16) 0.7905(2) 0.0219(5) Uani d 1 . .
C C16 0.1179(2) 0.30312(17) 0.8231(2) 0.0267(6) Uani d 1 . .
H H16 0.1545 0.2903 0.8750 0.032 Uiso calc 1 . .
C C17 0.0215(2) 0.28156(18) 0.7807(2) 0.0302(6) Uani d 1 . .
H H17 -0.0139 0.2528 0.8016 0.036 Uiso calc 1 . .
C C18 -0.0290(2) 0.30057(19) 0.7053(2) 0.0326(7) Uani d 1 . .
H H18 -0.0996 0.2835 0.6744 0.039 Uiso calc 1 . .
C C19 0.0175(2) 0.3428(2) 0.6730(2) 0.0368(7) Uani d 1 . .
H H19 -0.0196 0.3552 0.6208 0.044 Uiso calc 1 . .
C C20 0.1150(2) 0.3659(2) 0.7157(2) 0.0325(7) Uani d 1 . .
H H20 0.1504 0.3962 0.6960 0.039 Uiso calc 1 . .
C C21 0.35394(17) 0.31461(16) 0.48261(19) 0.0199(5) Uani d 1 . .
C C22 0.35634(18) 0.39531(16) 0.4747(2) 0.0208(5) Uani d 1 . .
C C23 0.36918(18) 0.47910(16) 0.5466(2) 0.0208(5) Uani d 1 . .
H H23 0.3711 0.5281 0.5324 0.025 Uiso calc 1 . .
C C24 0.34803(19) 0.37380(17) 0.3816(2) 0.0223(5) Uani d 1 . .
C C25 0.3440(2) 0.43470(18) 0.3360(2) 0.0293(6) Uani d 1 . .
H H25A 0.4054 0.4852 0.3772 0.044 Uiso calc 1 . .
H H25B 0.2869 0.4565 0.3294 0.044 Uiso calc 1 . .
H H25C 0.3371 0.4022 0.2717 0.044 Uiso calc 1 . .
C C26 0.34980(18) 0.60058(17) 0.75209(19) 0.0221(5) Uani d 1 . .
H H26 0.2977 0.5524 0.7356 0.026 Uiso calc 1 . .
C C27 0.40126(18) 0.58290(16) 0.70177(19) 0.0198(5) Uani d 1 . .
C C28 0.47348(19) 0.65111(16) 0.7258(2) 0.0232(6) Uani d 1 . .
H H28 0.5102 0.6431 0.6924 0.028 Uiso calc 1 . .
C C29 0.49628(19) 0.73673(17) 0.8020(2) 0.0243(6) Uani d 1 . .
C C30 0.5750(2) 0.80897(18) 0.8366(2) 0.0309(6) Uani d 1 . .
H H30 0.6143 0.8038 0.8059 0.037 Uiso calc 1 . .
C C31 0.5984(2) 0.88879(19) 0.9149(2) 0.0339(7) Uani d 1 . .
H H31 0.6544 0.9367 0.9376 0.041 Uiso calc 1 . .
C C32 0.5434(2) 0.90042(18) 0.9601(2) 0.0300(6) Uani d 1 . .
H H32 0.5604 0.9556 1.0141 0.036 Uiso calc 1 . .
C C33 0.4658(2) 0.83314(18) 0.9272(2) 0.0266(6) Uani d 1 . .
H H33 0.4254 0.8410 0.9568 0.032 Uiso calc 1 . .
C C34 0.44091(18) 0.74835(17) 0.84777(19) 0.0219(5) Uani d 1 . .
C C35 0.35835(18) 0.16739(16) 0.3774(2) 0.0236(6) Uani d 1 . .
C C36 0.3223(2) 0.10542(17) 0.2805(2) 0.0287(6) Uani d 1 . .
H H36 0.2895 0.1205 0.2295 0.034 Uiso calc 1 . .
C C37 0.3349(2) 0.02128(19) 0.2594(3) 0.0363(7) Uani d 1 . .
H H37 0.3116 -0.0207 0.1940 0.044 Uiso calc 1 . .
C C38 0.3812(2) -0.00050(19) 0.3338(3) 0.0392(8) Uani d 1 . .
H H38 0.3894 -0.0578 0.3194 0.047 Uiso calc 1 . .
C C39 0.4160(2) 0.06077(19) 0.4293(3) 0.0366(7) Uani d 1 . .
H H39 0.4474 0.0446 0.4797 0.044 Uiso calc 1 . .
C C40 0.4059(2) 0.14537(18) 0.4529(2) 0.0297(6) Uani d 1 . .
H H40 0.4306 0.1872 0.5187 0.036 Uiso calc 1 . .
Zn Zn2 0.14334(2) 0.19055(2) 0.49603(2) 0.02038(11) Uani d 1 . .
O O3 0.25041(12) 0.18339(12) 0.59848(13) 0.0232(4) Uani d 1 . .
O O4 0.14119(13) 0.30882(11) 0.50551(13) 0.0220(4) Uani d 1 . .
N N9 0.03944(15) 0.14139(13) 0.51630(16) 0.0200(4) Uani d 1 . .
N N10 0.30601(15) 0.14766(13) 0.72752(16) 0.0199(4) Uani d 1 . .
N N11 0.27194(15) 0.11814(14) 0.77823(16) 0.0216(5) Uani d 1 . .
N N12 -0.16119(16) 0.13409(14) 0.30661(17) 0.0251(5) Uani d 1 . .
N N13 0.13225(15) 0.12821(14) 0.36285(16) 0.0209(5) Uani d 1 . .
N N14 0.12460(15) 0.39837(14) 0.42710(16) 0.0223(5) Uani d 1 . .
N N15 0.11355(16) 0.39342(15) 0.33822(17) 0.0247(5) Uani d 1 . .
N N16 0.20286(16) -0.07021(15) 0.36424(18) 0.0273(5) Uani d 1 . .
C C41 0.23629(18) 0.15527(15) 0.65373(19) 0.0202(5) Uani d 1 . .
C C42 0.15239(18) 0.12730(16) 0.65418(19) 0.0193(5) Uani d 1 . .
C C43 0.06198(18) 0.12112(16) 0.58986(19) 0.0213(5) Uani d 1 . .
H H43 0.0080 0.1001 0.5972 0.026 Uiso calc 1 . .
C C44 0.18157(18) 0.10603(16) 0.73460(19) 0.0202(5) Uani d 1 . .
C C45 0.1212(2) 0.07455(18) 0.7689(2) 0.0258(6) Uani d 1 . .
H H45A 0.1618 0.0589 0.8194 0.039 Uiso calc 1 . .
H H45B 0.0654 0.0219 0.7147 0.039 Uiso calc 1 . .
H H45C 0.0957 0.1215 0.7960 0.039 Uiso calc 1 . .
C C46 -0.07672(19) 0.14521(17) 0.3731(2) 0.0237(6) Uani d 1 . .
H H46 -0.0211 0.1649 0.3674 0.028 Uiso calc 1 . .
C C47 -0.05610(18) 0.13132(16) 0.45597(19) 0.0202(5) Uani d 1 . .
C C48 -0.12988(18) 0.10836(16) 0.4694(2) 0.0221(5) Uani d 1 . .
H H48 -0.1192 0.1016 0.5254 0.027 Uiso calc 1 . .
C C49 -0.22218(18) 0.09481(16) 0.39962(19) 0.0217(5) Uani d 1 . .
C C50 -0.30175(19) 0.06775(17) 0.4078(2) 0.0268(6) Uani d 1 . .
H H50 -0.2944 0.0598 0.4623 0.032 Uiso calc 1 . .
C C51 -0.38957(19) 0.05313(18) 0.3365(2) 0.0289(6) Uani d 1 . .
H H51 -0.4469 0.0330 0.3396 0.035 Uiso calc 1 . .
C C52 -0.4029(2) 0.06606(18) 0.2548(2) 0.0301(6) Uani d 1 . .
H H52 -0.4683 0.0544 0.2054 0.036 Uiso calc 1 . .
C C53 -0.32737(19) 0.09351(18) 0.2461(2) 0.0269(6) Uani d 1 . .
H H53 -0.3362 0.1030 0.1920 0.032 Uiso calc 1 . .
C C54 -0.23574(19) 0.10789(16) 0.3178(2) 0.0230(6) Uani d 1 . .
C C55 0.40251(16) 0.16565(15) 0.75695(15) 0.0203(5) Uani d 1 . .
C C56 0.46266(15) 0.17187(18) 0.84735(17) 0.0276(6) Uani d 1 . .
H H56 0.4358 0.1625 0.8852 0.033 Uiso calc 1 . .
C C57 0.56265(16) 0.1922(2) 0.8796(2) 0.0332(7) Uani d 1 . .
H H57 0.6084 0.1990 0.9418 0.040 Uiso calc 1 . .
C C58 0.59480(18) 0.20255(18) 0.81881(16) 0.0294(6) Uani d 1 . .
H H58 0.6642 0.2162 0.8411 0.035 Uiso calc 1 . .
C C59 0.53357(15) 0.19451(16) 0.72805(17) 0.0271(6) Uani d 1 . .
H H59 0.5603 0.2021 0.6894 0.032 Uiso calc 1 . .
C C60 0.43374(15) 0.17540(17) 0.69502(18) 0.0239(6) Uani d 1 . .
H H60 0.3883 0.1692 0.6331 0.029 Uiso calc 1 . .
C C61 0.12851(17) 0.31969(16) 0.43077(19) 0.0210(5) Uani d 1 . .
C C62 0.11890(18) 0.26028(16) 0.34075(19) 0.0209(5) Uani d 1 . .
C C63 0.12335(18) 0.17260(17) 0.3114(2) 0.0224(5) Uani d 1 . .
H H63 0.1197 0.1429 0.2502 0.027 Uiso calc 1 . .
C C64 0.11014(19) 0.31161(17) 0.2881(2) 0.0245(6) Uani d 1 . .
C C65 0.0995(2) 0.28071(19) 0.1886(2) 0.0313(6) Uani d 1 . .
H H65A 0.0934 0.3288 0.1700 0.047 Uiso calc 1 . .
H H65B 0.0399 0.2288 0.1414 0.047 Uiso calc 1 . .
H H65C 0.1583 0.2644 0.1897 0.047 Uiso calc 1 . .
C C66 0.18713(19) 0.00784(17) 0.3892(2) 0.0245(6) Uani d 1 . .
H H66 0.2111 0.0450 0.4562 0.029 Uiso calc 1 . .
C C67 0.13683(18) 0.03949(16) 0.3224(2) 0.0215(5) Uani d 1 . .
C C68 0.09663(19) -0.01641(17) 0.2251(2) 0.0243(6) Uani d 1 . .
H H68 0.0575 0.0010 0.1782 0.029 Uiso calc 1 . .
C C69 0.11342(18) -0.10023(17) 0.1943(2) 0.0233(6) Uani d 1 . .
C C70 0.0797(2) -0.15916(18) 0.0951(2) 0.0297(6) Uani d 1 . .
H H70 0.0413 -0.1440 0.0458 0.036 Uiso calc 1 . .
C C71 0.1020(2) -0.23704(19) 0.0701(2) 0.0313(6) Uani d 1 . .
H H71 0.0797 -0.2756 0.0039 0.038 Uiso calc 1 . .
C C72 0.1582(2) -0.25962(17) 0.1430(2) 0.0299(7) Uani d 1 . .
H H72 0.1737 -0.3138 0.1256 0.036 Uiso calc 1 . .
C C73 0.19092(19) -0.20465(17) 0.2388(2) 0.0271(6) Uani d 1 . .
H H73 0.2287 -0.2213 0.2869 0.032 Uiso calc 1 . .
C C74 0.16926(18) -0.12328(17) 0.2671(2) 0.0239(6) Uani d 1 . .
C C75 0.13075(18) 0.47956(17) 0.4985(2) 0.0238(6) Uani d 1 . .
C C76 0.16578(19) 0.55997(17) 0.5011(2) 0.0273(6) Uani d 1 . .
H H76 0.1882 0.5610 0.4574 0.033 Uiso calc 1 . .
C C77 0.1678(2) 0.63934(18) 0.5686(2) 0.0327(7) Uani d 1 . .
H H77 0.1908 0.6940 0.5697 0.039 Uiso calc 1 . .
C C78 0.1373(2) 0.63923(19) 0.6327(2) 0.0323(7) Uani d 1 . .
H H78 0.1396 0.6934 0.6787 0.039 Uiso calc 1 . .
C C79 0.1029(2) 0.55904(18) 0.6298(2) 0.0283(6) Uani d 1 . .
H H79 0.0813 0.5585 0.6741 0.034 Uiso calc 1 . .
C C80 0.09951(18) 0.47912(18) 0.5630(2) 0.0249(6) Uani d 1 . .
H H80 0.0758 0.4246 0.5620 0.030 Uiso calc 1 . .
O O5 0.2941(2) 0.33191(18) 0.0777(2) 0.0621(7) Uani d 1 . .
H H5O 0.2883 0.3431 0.0280 0.093 Uiso d 1 . .
C C81 0.2308(3) 0.2495(3) 0.0424(3) 0.0624(11) Uani d 1 . .
H H81A 0.2412 0.2050 -0.0061 0.094 Uiso calc 1 . .
H H81B 0.1618 0.2499 0.0121 0.094 Uiso calc 1 . .
H H81C 0.2439 0.2346 0.0958 0.094 Uiso calc 1 . .
O O6 0.6250(2) 0.35347(13) 0.50351(17) 0.0479(6) Uani d 1 . .
H H6O 0.6406 0.3638 0.5651 0.072 Uiso d 1 . .
C C82 0.6201(3) 0.26479(19) 0.4497(3) 0.0420(8) Uani d 1 . .
H H82A 0.6318 0.2609 0.3963 0.063 Uiso calc 1 . .
H H82B 0.5541 0.2243 0.4231 0.063 Uiso calc 1 . .
H H82C 0.6709 0.2480 0.4925 0.063 Uiso calc 1 . .
O O7 0.3036(2) 0.5971(2) 0.9244(3) 0.0512(7) Uani d 0.75 A 1
H H7O 0.3224 0.6295 0.8988 0.077 Uiso d 0.75 A 1
C C83 0.2137(3) 0.6052(4) 0.9191(4) 0.0512(7) Uani d 0.75 A 1
H H83A 0.1836 0.5579 0.9282 0.077 Uiso calc 0.75 A 1
H H83B 0.1687 0.6000 0.8552 0.077 Uiso calc 0.75 A 1
H H83C 0.2255 0.6633 0.9700 0.077 Uiso calc 0.75 A 1
O O7' 0.2416(7) 0.6655(6) 0.8977(7) 0.0512(7) Uani d 0.25 B 2
H H7OA 0.2827 0.6710 0.8741 0.077 Uiso d 0.25 B 2
C C83' 0.2430(14) 0.5920(9) 0.9165(14) 0.0512(7) Uani d 0.25 B 2
H H83D 0.2104 0.5936 0.9552 0.077 Uiso calc 0.25 B 2
H H83E 0.3120 0.5938 0.9526 0.077 Uiso calc 0.25 B 2
H H83F 0.2075 0.5370 0.8550 0.077 Uiso calc 0.25 B 2
O O8 0.8195(2) 0.1154(2) 0.1282(2) 0.0642(8) Uani d 1 . .
H H8O 0.8273 0.1264 0.1876 0.096 Uiso d 1 . .
C C84 0.8099(4) 0.1902(3) 0.1137(4) 0.0820(16) Uani d 1 . .
H H84A 0.7969 0.1768 0.0479 0.123 Uiso calc 1 . .
H H84B 0.8715 0.2398 0.1614 0.123 Uiso calc 1 . .
H H84C 0.7544 0.2065 0.1215 0.123 Uiso calc 1 . .
O O9 0.94341(16) 0.05123(15) 0.07636(16) 0.0444(6) Uani d 1 . .
H H9O 0.9059 0.0749 0.1013 0.067 Uiso d 1 . .
C C85 0.8816(3) -0.0250(2) -0.0130(3) 0.0488(9) Uani d 1 . .
H H85A 0.8393 -0.0075 -0.0609 0.073 Uiso calc 1 . .
H H85B 0.8397 -0.0651 -0.0047 0.073 Uiso calc 1 . .
H H85C 0.9227 -0.0556 -0.0357 0.073 Uiso calc 1 . .

loop_
_atom_site_aniso_label
_atom_site_aniso_U_11
_atom_site_aniso_U_22
_atom_site_aniso_U_33
_atom_site_aniso_U_12
_atom_site_aniso_U_13
_atom_site_aniso_U_23
Zn1 0.01949(16) 0.02475(17) 0.0224(2) 0.00955(13) 0.01238(15) 0.01354(15)
O1 0.0200(9) 0.0322(10) 0.0250(11) 0.0102(7) 0.0123(8) 0.0169(9)
O2 0.0211(9) 0.0222(8) 0.0222(10) 0.0074(7) 0.0113(8) 0.0122(8)
N1 0.0168(10) 0.0236(10) 0.0230(13) 0.0090(8) 0.0105(9) 0.0110(10)
N2 0.0171(10) 0.0266(11) 0.0236(13) 0.0076(8) 0.0102(9) 0.0143(10)
N3 0.0231(11) 0.0263(11) 0.0208(12) 0.0092(9) 0.0126(10) 0.0129(10)
N4 0.0206(11) 0.0297(11) 0.0298(14) 0.0109(9) 0.0149(10) 0.0167(11)
N5 0.0184(10) 0.0235(10) 0.0231(13) 0.0090(8) 0.0116(10) 0.0116(10)
N6 0.0198(10) 0.0222(10) 0.0233(13) 0.0087(8) 0.0120(10) 0.0114(10)
N7 0.0229(11) 0.0278(11) 0.0232(13) 0.0095(9) 0.0130(10) 0.0140(10)
N8 0.0180(10) 0.0300(11) 0.0212(13) 0.0102(9) 0.0096(10) 0.0108(10)
C1 0.0216(12) 0.0201(11) 0.0207(14) 0.0077(10) 0.0139(11) 0.0099(11)
C2 0.0203(12) 0.0213(12) 0.0193(14) 0.0090(10) 0.0108(11) 0.0101(11)
C3 0.0198(12) 0.0201(12) 0.0221(15) 0.0086(10) 0.0101(11) 0.0093(11)
C4 0.0235(12) 0.0229(12) 0.0209(15) 0.0099(10) 0.0117(11) 0.0111(11)
C5 0.0288(14) 0.0333(14) 0.0261(16) 0.0140(12) 0.0146(13) 0.0175(13)
C6 0.0192(12) 0.0264(13) 0.0278(16) 0.0092(10) 0.0133(12) 0.0145(12)
C7 0.0182(12) 0.0233(12) 0.0283(16) 0.0112(10) 0.0133(12) 0.0158(12)
C8 0.0230(13) 0.0257(13) 0.0197(15) 0.0072(11) 0.0094(12) 0.0078(12)
C9 0.0201(12) 0.0225(12) 0.0305(17) 0.0077(10) 0.0104(12) 0.0117(12)
C10 0.0208(13) 0.0301(14) 0.0351(18) 0.0066(11) 0.0099(13) 0.0103(13)
C11 0.0202(13) 0.0312(15) 0.051(2) 0.0069(12) 0.0127(14) 0.0190(15)
C12 0.0189(13) 0.0429(17) 0.053(2) 0.0122(12) 0.0180(14) 0.0290(16)
C13 0.0243(13) 0.0368(15) 0.0407(18) 0.0158(12) 0.0204(14) 0.0238(14)
C14 0.0196(12) 0.0251(12) 0.0291(16) 0.0104(10) 0.0127(12) 0.0157(12)
C15 0.0169(12) 0.0235(12) 0.0249(15) 0.0076(10) 0.0111(11) 0.0095(11)
C16 0.0249(13) 0.0268(13) 0.0327(17) 0.0076(11) 0.0169(13) 0.0149(13)
C17 0.0238(13) 0.0313(14) 0.0359(18) 0.0052(11) 0.0170(13) 0.0141(14)
C18 0.0214(13) 0.0364(15) 0.0381(19) 0.0092(12) 0.0167(13) 0.0129(14)
C19 0.0232(14) 0.0553(19) 0.042(2) 0.0165(13) 0.0174(14) 0.0300(17)
C20 0.0206(13) 0.0479(17) 0.0380(19) 0.0122(12) 0.0165(13) 0.0257(15)
C21 0.0131(11) 0.0232(12) 0.0233(15) 0.0062(9) 0.0078(11) 0.0119(11)
C22 0.0205(12) 0.0225(12) 0.0237(15) 0.0087(10) 0.0125(11) 0.0125(11)
C23 0.0188(12) 0.0217(12) 0.0268(16) 0.0080(10) 0.0120(11) 0.0143(11)
C24 0.0211(12) 0.0252(12) 0.0233(15) 0.0089(10) 0.0126(12) 0.0117(12)
C25 0.0379(16) 0.0318(14) 0.0298(17) 0.0156(12) 0.0215(14) 0.0184(13)
C26 0.0176(12) 0.0287(13) 0.0200(15) 0.0094(10) 0.0091(11) 0.0108(12)
C27 0.0185(11) 0.0228(12) 0.0203(14) 0.0110(10) 0.0088(11) 0.0118(11)
C28 0.0227(12) 0.0261(13) 0.0257(15) 0.0097(10) 0.0141(12) 0.0136(12)
C29 0.0226(13) 0.0254(13) 0.0264(16) 0.0088(10) 0.0117(12) 0.0136(12)
C30 0.0270(14) 0.0298(14) 0.0377(18) 0.0082(12) 0.0172(14) 0.0158(14)
C31 0.0307(15) 0.0266(14) 0.0384(19) 0.0069(12) 0.0149(14) 0.0120(14)
C32 0.0312(15) 0.0244(13) 0.0243(16) 0.0100(12) 0.0088(13) 0.0067(12)
C33 0.0276(14) 0.0326(14) 0.0213(15) 0.0165(12) 0.0116(12) 0.0126(12)
C34 0.0196(12) 0.0274(13) 0.0180(14) 0.0114(10) 0.0061(11) 0.0124(11)
C35 0.0178(12) 0.0210(12) 0.0335(17) 0.0065(10) 0.0153(12) 0.0108(12)
C36 0.0249(13) 0.0252(13) 0.0361(18) 0.0060(11) 0.0198(13) 0.0094(13)
C37 0.0275(15) 0.0264(14) 0.044(2) 0.0028(12) 0.0224(15) 0.0020(14)
C38 0.0328(16) 0.0260(14) 0.072(3) 0.0150(13) 0.0360(18) 0.0219(17)
C39 0.0353(16) 0.0323(15) 0.057(2) 0.0195(13) 0.0282(16) 0.0259(16)
C40 0.0268(14) 0.0285(14) 0.0421(19) 0.0142(11) 0.0209(14) 0.0182(14)
Zn2 0.01867(16) 0.02417(17) 0.0226(2) 0.00916(12) 0.01069(14) 0.01370(15)
O3 0.0187(9) 0.0312(10) 0.0266(11) 0.0098(7) 0.0114(8) 0.0192(9)
O4 0.0226(9) 0.0248(9) 0.0225(10) 0.0102(7) 0.0112(8) 0.0136(8)
N9 0.0171(10) 0.0232(10) 0.0222(12) 0.0097(8) 0.0107(9) 0.0107(10)
N10 0.0167(10) 0.0232(10) 0.0222(12) 0.0078(8) 0.0094(9) 0.0126(10)
N11 0.0200(10) 0.0242(11) 0.0241(13) 0.0079(9) 0.0115(10) 0.0135(10)
N12 0.0214(11) 0.0266(11) 0.0274(14) 0.0101(9) 0.0114(10) 0.0124(10)
N13 0.0159(10) 0.0235(10) 0.0246(13) 0.0076(8) 0.0092(9) 0.0128(10)
N14 0.0206(10) 0.0244(11) 0.0249(13) 0.0101(9) 0.0107(10) 0.0138(10)
N15 0.0266(11) 0.0311(12) 0.0220(13) 0.0117(10) 0.0125(10) 0.0161(10)
N16 0.0248(11) 0.0294(12) 0.0309(15) 0.0114(10) 0.0141(11) 0.0159(11)
C41 0.0215(12) 0.0182(11) 0.0198(14) 0.0077(10) 0.0092(11) 0.0084(11)
C42 0.0182(11) 0.0193(11) 0.0210(14) 0.0063(9) 0.0096(11) 0.0098(11)
C43 0.0214(12) 0.0204(12) 0.0252(15) 0.0091(10) 0.0135(12) 0.0103(11)
C44 0.0208(12) 0.0190(11) 0.0211(14) 0.0076(10) 0.0098(11) 0.0099(11)
C45 0.0248(13) 0.0312(14) 0.0276(16) 0.0118(11) 0.0142(12) 0.0171(13)
C46 0.0199(12) 0.0290(13) 0.0240(16) 0.0104(10) 0.0108(12) 0.0134(12)
C47 0.0172(11) 0.0200(12) 0.0215(15) 0.0080(10) 0.0081(11) 0.0088(11)
C48 0.0225(12) 0.0249(12) 0.0214(15) 0.0096(10) 0.0110(11) 0.0124(11)
C49 0.0185(12) 0.0192(11) 0.0251(15) 0.0079(10) 0.0097(11) 0.0087(11)
C50 0.0211(13) 0.0281(13) 0.0309(17) 0.0081(11) 0.0112(12) 0.0151(13)
C51 0.0189(13) 0.0307(14) 0.0350(18) 0.0083(11) 0.0122(13) 0.0141(13)
C52 0.0212(13) 0.0291(14) 0.0327(18) 0.0111(11) 0.0084(13) 0.0120(13)
C53 0.0222(13) 0.0308(14) 0.0232(16) 0.0121(11) 0.0069(12) 0.0119(12)
C54 0.0223(12) 0.0198(12) 0.0244(15) 0.0089(10) 0.0114(12) 0.0072(11)
C55 0.0173(11) 0.0172(11) 0.0245(15) 0.0059(9) 0.0090(11) 0.0090(11)
C56 0.0214(13) 0.0324(14) 0.0249(16) 0.0077(11) 0.0094(12) 0.0117(13)
C57 0.0225(14) 0.0435(17) 0.0304(18) 0.0116(12) 0.0117(13) 0.0151(14)
C58 0.0180(12) 0.0324(14) 0.0330(17) 0.0085(11) 0.0094(12) 0.0138(13)
C59 0.0257(13) 0.0245(13) 0.0385(18) 0.0120(11) 0.0197(13) 0.0160(13)
C60 0.0222(13) 0.0268(13) 0.0287(16) 0.0114(11) 0.0131(12) 0.0167(12)
C61 0.0134(11) 0.0247(12) 0.0244(15) 0.0075(10) 0.0064(11) 0.0138(12)
C62 0.0191(12) 0.0242(12) 0.0204(14) 0.0082(10) 0.0087(11) 0.0122(11)
C63 0.0156(11) 0.0241(12) 0.0245(15) 0.0045(10) 0.0097(11) 0.0090(11)
C64 0.0214(12) 0.0282(13) 0.0254(16) 0.0083(10) 0.0106(12) 0.0146(12)
C65 0.0397(16) 0.0351(15) 0.0269(17) 0.0149(13) 0.0183(14) 0.0188(14)
C66 0.0237(13) 0.0268(13) 0.0241(15) 0.0104(11) 0.0115(12) 0.0123(12)
C67 0.0165(11) 0.0219(12) 0.0257(15) 0.0044(10) 0.0115(11) 0.0098(11)
C68 0.0213(12) 0.0257(13) 0.0272(16) 0.0070(10) 0.0125(12) 0.0128(12)
C69 0.0150(11) 0.0247(13) 0.0264(16) 0.0023(10) 0.0090(11) 0.0106(12)
C70 0.0305(14) 0.0275(14) 0.0266(17) 0.0075(12) 0.0121(13) 0.0108(13)
C71 0.0294(14) 0.0286(14) 0.0324(18) 0.0076(12) 0.0160(14) 0.0102(13)
C72 0.0234(13) 0.0215(13) 0.0457(19) 0.0063(11) 0.0214(14) 0.0114(13)
C73 0.0198(12) 0.0253(13) 0.0367(18) 0.0066(10) 0.0145(12) 0.0142(13)
C74 0.0171(12) 0.0267(13) 0.0296(16) 0.0054(10) 0.0127(12) 0.0138(12)
C75 0.0150(11) 0.0261(13) 0.0300(16) 0.0112(10) 0.0079(11) 0.0149(12)
C76 0.0219(13) 0.0273(13) 0.0334(17) 0.0089(11) 0.0123(12) 0.0161(13)
C77 0.0269(14) 0.0251(13) 0.0376(18) 0.0093(11) 0.0090(14) 0.0141(13)
C78 0.0289(14) 0.0297(14) 0.0288(17) 0.0146(12) 0.0092(13) 0.0086(13)
C79 0.0248(13) 0.0344(15) 0.0262(16) 0.0164(12) 0.0108(13) 0.0145(13)
C80 0.0192(12) 0.0294(13) 0.0263(16) 0.0115(11) 0.0081(12) 0.0156(12)
O5 0.0685(18) 0.0618(16) 0.0607(19) 0.0147(14) 0.0344(15) 0.0314(15)
C81 0.052(2) 0.063(2) 0.072(3) 0.0076(19) 0.024(2) 0.041(2)
O6 0.0923(19) 0.0298(11) 0.0359(14) 0.0267(12) 0.0391(14) 0.0182(10)
C82 0.057(2) 0.0298(15) 0.042(2) 0.0132(15) 0.0303(18) 0.0127(15)
O7 0.0479(17) 0.0638(16) 0.0593(17) 0.0222(14) 0.0350(15) 0.0340(14)
C83 0.0479(17) 0.0638(16) 0.0593(17) 0.0222(14) 0.0350(15) 0.0340(14)
O7' 0.0479(17) 0.0638(16) 0.0593(17) 0.0222(14) 0.0350(15) 0.0340(14)
C83' 0.0479(17) 0.0638(16) 0.0593(17) 0.0222(14) 0.0350(15) 0.0340(14)
O8 0.0617(17) 0.109(2) 0.0485(17) 0.0452(17) 0.0387(15) 0.0440(17)
C84 0.092(4) 0.142(5) 0.079(3) 0.077(4) 0.063(3) 0.081(4)
O9 0.0315(11) 0.0557(14) 0.0372(14) 0.0163(10) 0.0146(11) 0.0148(12)
C85 0.0362(18) 0.050(2) 0.049(2) 0.0066(15) 0.0205(17) 0.0140(18)

loop_
_atom_type_symbol
_atom_type_description
_atom_type_scat_dispersion_real
_atom_type_scat_dispersion_imag
_atom_type_scat_source
C C 0.0070 0.0030 'International Tables Vol C Tables 4.2.6.8 and 6.1.1.4'
H H 0.0000 0.0000 'International Tables Vol C Tables 4.2.6.8 and 6.1.1.4'
N N 0.0130 0.0070 'International Tables Vol C Tables 4.2.6.8 and 6.1.1.4'
O O 0.0210 0.0120 'International Tables Vol C Tables 4.2.6.8 and 6.1.1.4'
Zn Zn -0.2060 2.4400 'International Tables Vol C Tables 4.2.6.8 and 6.1.1.4'

loop_
_geom_angle_atom_site_label_1
_geom_angle_atom_site_label_2
_geom_angle_atom_site_label_3
_geom_angle
O1 Zn1 O2 121.00(8)
O1 Zn1 N1 94.83(8)
O2 Zn1 N1 111.47(9)
O1 Zn1 N5 112.58(8)
O2 Zn1 N5 99.04(8)
N1 Zn1 N5 119.45(9)
C1 O1 Zn1 120.56(15)
C21 O2 Zn1 117.75(15)
C3 N1 C7 117.4(2)
C3 N1 Zn1 123.56(17)
C7 N1 Zn1 118.95(18)
C1 N2 C15 126.9(2)
C1 N2 N3 114.0(2)
C15 N2 N3 118.8(2)
C4 N3 N2 104.2(2)
C6 N4 C14 114.4(2)
C23 N5 C27 118.7(2)
C23 N5 Zn1 121.08(17)
C27 N5 Zn1 119.84(16)
C21 N6 N7 111.97(19)
C21 N6 C35 128.4(2)
N7 N6 C35 119.3(2)
C24 N7 N6 104.9(2)
C26 N8 C34 118.9(2)
O1 C1 N2 124.8(2)
O1 C1 C2 131.9(2)
N2 C1 C2 103.3(2)
C3 C2 C1 124.7(3)
C3 C2 C4 127.3(2)
C1 C2 C4 108.0(2)
N1 C3 C2 124.0(2)
N1 C3 H3 118.0
C2 C3 H3 118.0
N3 C4 C2 110.5(2)
N3 C4 C5 118.5(2)
C2 C4 C5 131.0(2)
C4 C5 H5A 109.5
C4 C5 H5B 109.5
H5A C5 H5B 109.5
C4 C5 H5C 109.5
H5A C5 H5C 109.5
H5B C5 H5C 109.5
N4 C6 C7 125.0(3)
N4 C6 H6 117.5
C7 C6 H6 117.5
C8 C7 N1 121.6(3)
C8 C7 C6 121.1(2)
N1 C7 C6 117.3(2)
C7 C8 C9 116.3(3)
C7 C8 H8 121.9
C9 C8 H8 121.9
C8 C9 C10 119.9(3)
C8 C9 C14 119.3(2)
C10 C9 C14 120.8(3)
C11 C10 C9 117.4(3)
C11 C10 H10 121.3
C9 C10 H10 121.3
C10 C11 C12 121.5(3)
C10 C11 H11 119.3
C12 C11 H11 119.3
C13 C12 C11 122.7(3)
C13 C12 H12 118.7
C11 C12 H12 118.7
C12 C13 C14 116.7(3)
C12 C13 H13 121.7
C14 C13 H13 121.7
C13 C14 N4 115.0(3)
C13 C14 C9 120.9(3)
N4 C14 C9 124.0(2)
N2 C15 C16 116.3(2)
N2 C15 C20 120.4(2)
C16 C15 C20 123.4(2)
C17 C16 C15 117.7(3)
C17 C16 H16 121.2
C15 C16 H16 121.2
C16 C17 C18 119.6(3)
C16 C17 H17 120.2
C18 C17 H17 120.2
C19 C18 C17 122.9(3)
C19 C18 H18 118.5
C17 C18 H18 118.5
C20 C19 C18 118.2(3)
C20 C19 H19 120.9
C18 C19 H19 120.9
C19 C20 C15 118.2(3)
C19 C20 H20 120.9
C15 C20 H20 120.9
O2 C21 N6 123.4(2)
O2 C21 C22 130.9(2)
N6 C21 C22 105.8(2)
C23 C22 C21 126.5(2)
C23 C22 C24 128.5(2)
C21 C22 C24 105.0(2)
N5 C23 C22 124.4(2)
N5 C23 H23 117.8
C22 C23 H23 117.8
N7 C24 C22 112.4(2)
N7 C24 C25 120.8(2)
C22 C24 C25 126.8(2)
C24 C25 H25A 109.5
C24 C25 H25B 109.5
H25A C25 H25B 109.5
C24 C25 H25C 109.5
H25A C25 H25C 109.5
H25B C25 H25C 109.5
N8 C26 C27 125.2(2)
N8 C26 H26 117.4
C27 C26 H26 117.4
C28 C27 C26 116.4(3)
C28 C27 N5 123.9(2)
C26 C27 N5 119.6(2)
C27 C28 C29 120.1(3)
C27 C28 H28 119.9
C29 C28 H28 119.9
C34 C29 C30 116.7(3)
C34 C29 C28 119.5(2)
C30 C29 C28 123.7(3)
C29 C30 C31 121.7(3)
C29 C30 H30 119.1
C31 C30 H30 119.1
C32 C31 C30 121.6(3)
C32 C31 H31 119.2
C30 C31 H31 119.2
C33 C32 C31 118.3(3)
C33 C32 H32 120.9
C31 C32 H32 120.9
C32 C33 C34 121.7(3)
C32 C33 H33 119.2
C34 C33 H33 119.2
N8 C34 C29 119.8(2)
N8 C34 C33 120.1(2)
C29 C34 C33 120.0(2)
C40 C35 C36 120.6(2)
C40 C35 N6 119.6(3)
C36 C35 N6 119.8(2)
C37 C36 C35 119.6(3)
C37 C36 H36 120.2
C35 C36 H36 120.2
C38 C37 C36 119.8(3)
C38 C37 H37 120.1
C36 C37 H37 120.1
C37 C38 C39 120.3(3)
C37 C38 H38 119.8
C39 C38 H38 119.8
C38 C39 C40 121.4(3)
C38 C39 H39 119.3
C40 C39 H39 119.3
C39 C40 C35 118.3(3)
C39 C40 H40 120.8
C35 C40 H40 120.8
O3 Zn2 N9 95.73(8)
O3 Zn2 O4 118.13(9)
N9 Zn2 O4 109.94(8)
O3 Zn2 N13 115.06(8)
N9 Zn2 N13 118.36(10)
O4 Zn2 N13 100.62(8)
C41 O3 Zn2 121.49(16)
C61 O4 Zn2 116.80(16)
C43 N9 C47 120.6(2)
C43 N9 Zn2 121.09(17)
C47 N9 Zn2 118.28(17)
C55 N10 C41 127.2(2)
C55 N10 N11 117.63(19)
C41 N10 N11 115.1(2)
C44 N11 N10 103.2(2)
C46 N12 C54 114.7(2)
C63 N13 C67 117.6(2)
C63 N13 Zn2 118.75(18)
C67 N13 Zn2 123.63(17)
C61 N14 N15 111.7(2)
C61 N14 C75 128.9(2)
N15 N14 C75 119.40(19)
C64 N15 N14 105.4(2)
C66 N16 C74 117.8(2)
O3 C41 N10 126.3(2)
O3 C41 C42 130.6(2)
N10 C41 C42 103.1(2)
C43 C42 C41 124.1(2)
C43 C42 C44 129.6(2)
C41 C42 C44 106.4(2)
C42 C43 N9 126.9(2)
C42 C43 H43 116.6
N9 C43 H43 116.6
N11 C44 C45 118.2(2)
N11 C44 C42 112.3(2)
C45 C44 C42 129.5(2)
C44 C45 H45A 109.5
C44 C45 H45B 109.5
H45A C45 H45B 109.5
C44 C45 H45C 109.5
H45A C45 H45C 109.5
H45B C45 H45C 109.5
N12 C46 C47 126.7(2)
N12 C46 H46 116.6
C47 C46 H46 116.6
C48 C47 N9 123.2(2)
C48 C47 C46 118.8(2)
N9 C47 C46 117.9(2)
C47 C48 C49 116.6(3)
C47 C48 H48 121.7
C49 C48 H48 121.7
C48 C49 C50 119.3(3)
C48 C49 C54 120.4(2)
C50 C49 C54 120.3(2)
C51 C50 C49 116.6(3)
C51 C50 H50 121.7
C49 C50 H50 121.7
C50 C51 C52 123.0(3)
C50 C51 H51 118.5
C52 C51 H51 118.5
C53 C52 C51 121.6(3)
C53 C52 H52 119.2
C51 C52 H52 119.2
C52 C53 C54 116.8(3)
C52 C53 H53 121.6
C54 C53 H53 121.6
N12 C54 C53 115.7(3)
N12 C54 C49 122.6(2)
C53 C54 C49 121.8(2)
N10 C55 C56 116.09(19)
N10 C55 C60 117.83(19)
C56 C55 C60 126.1(2)
C57 C56 C55 116.8(2)
C57 C56 H56 121.6
C55 C56 H56 121.6
C56 C57 C58 117.7(2)
C56 C57 H57 121.2
C58 C57 H57 121.2
C59 C58 C57 124.8(2)
C59 C58 H58 117.6
C57 C58 H58 117.6
C60 C59 C58 118.5(2)
C60 C59 H59 120.8
C58 C59 H59 120.8
C59 C60 C55 116.2(2)
C59 C60 H60 121.9
C55 C60 H60 121.9
O4 C61 N14 123.0(2)
O4 C61 C62 130.8(2)
N14 C61 C62 106.2(2)
C63 C62 C61 127.9(2)
C63 C62 C64 127.0(3)
C61 C62 C64 104.9(2)
N13 C63 C62 124.9(3)
N13 C63 H63 117.5
C62 C63 H63 117.5
N15 C64 C62 111.8(2)
N15 C64 C65 121.3(2)
C62 C64 C65 126.9(2)
C64 C65 H65A 109.5
C64 C65 H65B 109.5
H65A C65 H65B 109.5
C64 C65 H65C 109.5
H65A C65 H65C 109.5
H65B C65 H65C 109.5
N16 C66 C67 124.0(3)
N16 C66 H66 118.0
C67 C66 H66 118.0
C68 C67 C66 118.0(2)
C68 C67 N13 125.5(2)
C66 C67 N13 116.5(2)
C67 C68 C69 120.2(2)
C67 C68 H68 119.9
C69 C68 H68 119.9
C74 C69 C68 117.2(3)
C74 C69 C70 119.5(2)
C68 C69 C70 123.3(2)
C71 C70 C69 120.9(3)
C71 C70 H70 119.6
C69 C70 H70 119.6
C70 C71 C72 119.5(3)
C70 C71 H71 120.3
C72 C71 H71 120.3
C73 C72 C71 120.9(3)
C73 C72 H72 119.5
C71 C72 H72 119.5
C72 C73 C74 120.9(3)
C72 C73 H73 119.5
C74 C73 H73 119.5
N16 C74 C69 122.6(2)
N16 C74 C73 119.1(2)
C69 C74 C73 118.3(3)
C80 C75 C76 119.6(3)
C80 C75 N14 120.7(2)
C76 C75 N14 119.7(2)
C75 C76 C77 119.6(3)
C75 C76 H76 120.2
C77 C76 H76 120.2
C78 C77 C76 121.0(3)
C78 C77 H77 119.5
C76 C77 H77 119.5
C77 C78 C79 119.0(3)
C77 C78 H78 120.5
C79 C78 H78 120.5
C78 C79 C80 121.2(3)
C78 C79 H79 119.4
C80 C79 H79 119.4
C75 C80 C79 119.6(2)
C75 C80 H80 120.2
C79 C80 H80 120.2
C81 O5 H5O 110.1
O5 C81 H81A 109.5
O5 C81 H81B 109.5
H81A C81 H81B 109.5
O5 C81 H81C 109.5
H81A C81 H81C 109.5
H81B C81 H81C 109.5
C82 O6 H6O 109.7
O6 C82 H82A 109.5
O6 C82 H82B 109.5
H82A C82 H82B 109.5
O6 C82 H82C 109.5
H82A C82 H82C 109.5
H82B C82 H82C 109.5
C83 O7 H7O 109.4
O7 C83 H83A 109.5
O7 C83 H83B 109.5
H83A C83 H83B 109.5
O7 C83 H83C 109.5
H83A C83 H83C 109.5
H83B C83 H83C 109.5
C83' O7' H7OA 109.6
O7' C83' H83D 109.5
O7' C83' H83E 109.5
H83D C83' H83E 109.5
O7' C83' H83F 109.5
H83D C83' H83F 109.5
H83E C83' H83F 109.5
C84 O8 H8O 109.7
O8 C84 H84A 109.5
O8 C84 H84B 109.5
H84A C84 H84B 109.5
O8 C84 H84C 109.5
H84A C84 H84C 109.5
H84B C84 H84C 109.5
C85 O9 H9O 109.3
O9 C85 H85A 109.5
O9 C85 H85B 109.5
H85A C85 H85B 109.5
O9 C85 H85C 109.5
H85A C85 H85C 109.5
H85B C85 H85C 109.5

loop_
_geom_bond_atom_site_label_1
_geom_bond_atom_site_label_2
_geom_bond_distance
Zn1 O1 1.8721(18)
Zn1 O2 1.972(2)
Zn1 N1 1.983(2)
Zn1 N5 2.019(2)
O1 C1 1.300(3)
O2 C21 1.292(3)
N1 C3 1.322(3)
N1 C7 1.344(3)
N2 C1 1.314(3)
N2 C15 1.335(3)
N2 N3 1.411(3)
N3 C4 1.237(3)
N4 C6 1.245(3)
N4 C14 1.343(4)
N5 C23 1.323(3)
N5 C27 1.433(3)
N6 C21 1.376(3)
N6 N7 1.412(3)
N6 C35 1.417(3)
N7 C24 1.325(3)
N8 C26 1.329(3)
N8 C34 1.331(3)
C1 C2 1.346(4)
C2 C3 1.334(3)
C2 C4 1.434(4)
C3 H3 0.9500
C4 C5 1.469(4)
C5 H5A 0.9800
C5 H5B 0.9800
C5 H5C 0.9800
C6 C7 1.422(4)
C6 H6 0.9500
C7 C8 1.326(4)
C8 C9 1.335(4)
C8 H8 0.9500
C9 C10 1.380(4)
C9 C14 1.418(4)
C10 C11 1.292(4)
C10 H10 0.9500
C11 C12 1.418(5)
C11 H11 0.9500
C12 C13 1.337(4)
C12 H12 0.9500
C13 C14 1.338(4)
C13 H13 0.9500
C15 C16 1.363(4)
C15 C20 1.386(4)
C16 C17 1.299(4)
C16 H16 0.9500
C17 C18 1.374(4)
C17 H17 0.9500
C18 C19 1.361(4)
C18 H18 0.9500
C19 C20 1.312(4)
C19 H19 0.9500
C20 H20 0.9500
C21 C22 1.425(3)
C22 C23 1.421(4)
C22 C24 1.434(4)
C23 H23 0.9500
C24 C25 1.497(4)
C25 H25A 0.9800
C25 H25B 0.9800
C25 H25C 0.9800
C26 C27 1.380(4)
C26 H26 0.9500
C27 C28 1.325(3)
C28 C29 1.429(4)
C28 H28 0.9500
C29 C34 1.369(4)
C29 C30 1.375(4)
C30 C31 1.381(4)
C30 H30 0.9500
C31 C32 1.357(4)
C31 H31 0.9500
C32 C33 1.320(4)
C32 H32 0.9500
C33 C34 1.437(4)
C33 H33 0.9500
C35 C40 1.401(4)
C35 C36 1.402(4)
C36 C37 1.399(4)
C36 H36 0.9500
C37 C38 1.379(5)
C37 H37 0.9500
C38 C39 1.385(5)
C38 H38 0.9500
C39 C40 1.390(4)
C39 H39 0.9500
C40 H40 0.9500
Zn2 O3 1.8992(19)
Zn2 N9 1.954(2)
Zn2 O4 1.9616(17)
Zn2 N13 2.041(2)
O3 C41 1.282(3)
O4 C61 1.290(3)
N9 C43 1.337(3)
N9 C47 1.354(3)
N10 C55 1.326(3)
N10 C41 1.336(3)
N10 N11 1.387(3)
N11 C44 1.234(3)
N12 C46 1.261(3)
N12 C54 1.310(3)
N13 C63 1.328(3)
N13 C67 1.433(3)
N14 C61 1.368(3)
N14 N15 1.419(3)
N14 C75 1.426(3)
N15 C64 1.319(3)
N16 C66 1.321(3)
N16 C74 1.379(4)
C41 C42 1.344(3)
C42 C43 1.337(4)
C42 C44 1.447(4)
C43 H43 0.9500
C44 C45 1.446(4)
C45 H45A 0.9800
C45 H45B 0.9800
C45 H45C 0.9800
C46 C47 1.426(4)
C46 H46 0.9500
C47 C48 1.308(3)
C48 C49 1.352(4)
C48 H48 0.9500
C49 C50 1.353(4)
C49 C54 1.424(4)
C50 C51 1.312(4)
C50 H50 0.9500
C51 C52 1.422(4)
C51 H51 0.9500
C52 C53 1.303(4)
C52 H52 0.9500
C53 C54 1.355(4)
C53 H53 0.9500
C55 C56 1.3828(19)
C55 C60 1.3845(18)
C56 C57 1.3682(19)
C56 H56 0.9500
C57 C58 1.3795(19)
C57 H57 0.9500
C58 C59 1.3789(19)
C58 H58 0.9500
C59 C60 1.3642(18)
C59 H59 0.9500
C60 H60 0.9500
C61 C62 1.425(4)
C62 C63 1.407(3)
C62 C64 1.444(3)
C63 H63 0.9500
C64 C65 1.506(4)
C65 H65A 0.9800
C65 H65B 0.9800
C65 H65C 0.9800
C66 C67 1.412(4)
C66 H66 0.9500
C67 C68 1.374(4)
C68 C69 1.421(4)
C68 H68 0.9500
C69 C74 1.406(4)
C69 C70 1.426(4)
C70 C71 1.365(4)
C70 H70 0.9500
C71 C72 1.403(4)
C71 H71 0.9500
C72 C73 1.369(4)
C72 H72 0.9500
C73 C74 1.417(4)
C73 H73 0.9500
C75 C80 1.377(4)
C75 C76 1.392(4)
C76 C77 1.401(4)
C76 H76 0.9500
C77 C78 1.360(4)
C77 H77 0.9500
C78 C79 1.384(4)
C78 H78 0.9500
C79 C80 1.393(4)
C79 H79 0.9500
C80 H80 0.9500
O5 C81 1.370(4)
O5 H5O 0.9055
C81 H81A 0.9800
C81 H81B 0.9800
C81 H81C 0.9800
O6 C82 1.420(3)
O6 H6O 0.9121
C82 H82A 0.9800
C82 H82B 0.9800
C82 H82C 0.9800
O7 C83 1.390(3)
O7 H7O 0.9094
C83 H83A 0.9800
C83 H83B 0.9800
C83 H83C 0.9800
O7' C83' 1.400(3)
O7' H7OA 0.8999
C83' H83D 0.9800
C83' H83E 0.9800
C83' H83F 0.9800
O8 C84 1.392(3)
O8 H8O 0.9090
C84 H84A 0.9800
C84 H84B 0.9800
C84 H84C 0.9800
O9 C85 1.405(4)
O9 H9O 0.9038
C85 H85A 0.9800
C85 H85B 0.9800
C85 H85C 0.9800

loop_
_geom_hbond_atom_site_label_D
_geom_hbond_atom_site_label_H
_geom_hbond_atom_site_label_A
_geom_hbond_site_symmetry_A
_geom_hbond_distance_DH
_geom_hbond_distance_HA
_geom_hbond_distance_DA
_geom_hbond_angle_DHA
C5 H5A O5 1_556 0.98 2.43 3.312(4) 149
C6 H6 O2 . 0.95 2.25 3.148(4) 157
C23 H23 O6 2_666 0.95 2.31 3.260(3) 179
C46 H46 N13 . 0.95 2.56 3.368(3) 144
C66 H66 O3 . 0.95 2.46 3.344(4) 155
C68 H68 O9 1_455 0.95 2.40 3.334(4) 170
O5 H5O N3 1_554 0.91 2.10 2.977(4) 164
O6 H6O N4 . 0.91 1.92 2.830(3) 175
O7 H7O N8 . 0.91 2.10 2.993(4) 168
O7' H7OA N8 . 0.90 1.89 2.794(10) 179
O8 H8O N12 1_655 0.91 1.91 2.816(3) 173
O9 H9O O8 . 0.90 1.73 2.622(3) 170
C85 H85C O9 2_755 0.98 2.46 3.340(4) 150

loop_
_geom_torsion_atom_site_label_1
_geom_torsion_atom_site_label_2
_geom_torsion_atom_site_label_3
_geom_torsion_atom_site_label_4
_geom_torsion
O2 Zn1 O1 C1 111.56(19)
N1 Zn1 O1 C1 -7.08(19)
N5 Zn1 O1 C1 -131.79(18)
C1 N2 N3 C4 -0.8(3)
C15 N2 N3 C4 173.0(2)
C21 N6 N7 C24 1.7(3)
C35 N6 N7 C24 -172.4(2)
Zn1 O1 C1 N2 -171.44(18)
Zn1 O1 C1 C2 6.6(4)
C15 N2 C1 O1 6.3(4)
N3 N2 C1 O1 179.5(2)
C15 N2 C1 C2 -172.3(2)
N3 N2 C1 C2 1.0(3)
O1 C1 C2 C3 -2.3(5)
N2 C1 C2 C3 176.1(2)
O1 C1 C2 C4 -179.2(3)
N2 C1 C2 C4 -0.8(3)
C7 N1 C3 C2 178.5(2)
Zn1 N1 C3 C2 -4.2(3)
C1 C2 C3 N1 0.8(4)
C4 C2 C3 N1 177.1(2)
N2 N3 C4 C2 0.2(3)
N2 N3 C4 C5 -179.7(2)
C3 C2 C4 N3 -176.4(2)
C1 C2 C4 N3 0.4(3)
C3 C2 C4 C5 3.4(4)
C1 C2 C4 C5 -179.8(3)
C14 N4 C6 C7 -1.7(4)
C3 N1 C7 C8 -36.2(3)
Zn1 N1 C7 C8 146.4(2)
C3 N1 C7 C6 144.8(2)
Zn1 N1 C7 C6 -32.7(3)
N4 C6 C7 C8 1.3(4)
N4 C6 C7 N1 -179.6(2)
N1 C7 C8 C9 -179.1(2)
C6 C7 C8 C9 -0.1(4)
C7 C8 C9 C10 177.5(2)
C7 C8 C9 C14 -0.5(4)
C8 C9 C10 C11 -177.0(3)
C14 C9 C10 C11 0.9(4)
C9 C10 C11 C12 -1.1(4)
C10 C11 C12 C13 0.4(5)
C11 C12 C13 C14 0.6(4)
C12 C13 C14 N4 177.4(2)
C12 C13 C14 C9 -0.8(4)
C6 N4 C14 C13 -177.1(2)
C6 N4 C14 C9 1.0(4)
C8 C9 C14 C13 178.0(2)
C10 C9 C14 C13 0.1(4)
C8 C9 C14 N4 0.0(4)
C10 C9 C14 N4 -177.9(2)
C1 N2 C15 C16 159.1(2)
N3 N2 C15 C16 -13.9(3)
C1 N2 C15 C20 -20.9(4)
N3 N2 C15 C20 166.1(2)
N2 C15 C16 C17 -179.3(3)
C20 C15 C16 C17 0.7(4)
C15 C16 C17 C18 0.5(4)
C16 C17 C18 C19 -1.0(5)
C17 C18 C19 C20 0.2(5)
C18 C19 C20 C15 0.9(5)
N2 C15 C20 C19 178.6(3)
C16 C15 C20 C19 -1.4(5)
Zn1 O2 C21 N6 173.05(17)
Zn1 O2 C21 C22 -7.7(3)
N7 N6 C21 O2 176.7(2)
C35 N6 C21 O2 -9.9(4)
N7 N6 C21 C22 -2.7(3)
C35 N6 C21 C22 170.7(2)
O2 C21 C22 C23 5.9(4)
N6 C21 C22 C23 -174.8(2)
O2 C21 C22 C24 -176.9(2)
N6 C21 C22 C24 2.5(3)
C27 N5 C23 C22 173.7(2)
Zn1 N5 C23 C22 1.0(3)
C21 C22 C23 N5 -1.7(4)
C24 C22 C23 N5 -178.3(2)
N6 N7 C24 C22 0.0(3)
N6 N7 C24 C25 -179.8(2)
C23 C22 C24 N7 175.6(2)
C21 C22 C24 N7 -1.6(3)
C23 C22 C24 C25 -4.6(4)
C21 C22 C24 C25 178.2(2)
C34 N8 C26 C27 -1.1(4)
N8 C26 C27 C28 -0.1(4)
N8 C26 C27 N5 176.4(2)
C23 N5 C27 C28 -48.8(3)
Zn1 N5 C27 C28 124.0(2)
C23 N5 C27 C26 134.9(2)
Zn1 N5 C27 C26 -52.3(3)
C26 C27 C28 C29 1.6(4)
N5 C27 C28 C29 -174.7(2)
C27 C28 C29 C34 -2.1(4)
C27 C28 C29 C30 174.6(3)
C34 C29 C30 C31 1.3(4)
C28 C29 C30 C31 -175.4(3)
C29 C30 C31 C32 -1.5(5)
C30 C31 C32 C33 -0.3(4)
C31 C32 C33 C34 2.1(4)
C26 N8 C34 C29 0.6(4)
C26 N8 C34 C33 -175.8(2)
C30 C29 C34 N8 -176.0(2)
C28 C29 C34 N8 0.9(4)
C30 C29 C34 C33 0.5(4)
C28 C29 C34 C33 177.3(2)
C32 C33 C34 N8 174.2(2)
C32 C33 C34 C29 -2.2(4)
C21 N6 C35 C40 -20.8(4)
N7 N6 C35 C40 152.1(2)
C21 N6 C35 C36 160.8(2)
N7 N6 C35 C36 -26.2(3)
C40 C35 C36 C37 -0.7(4)
N6 C35 C36 C37 177.7(2)
C35 C36 C37 C38 1.0(4)
C36 C37 C38 C39 -0.5(4)
C37 C38 C39 C40 -0.3(4)
C38 C39 C40 C35 0.7(4)
C36 C35 C40 C39 -0.2(4)
N6 C35 C40 C39 -178.6(2)
N9 Zn2 O3 C41 -2.09(19)
O4 Zn2 O3 C41 114.16(19)
N13 Zn2 O3 C41 -127.12(19)
C55 N10 N11 C44 -179.1(2)
C41 N10 N11 C44 1.3(3)
C61 N14 N15 C64 0.4(3)
C75 N14 N15 C64 180.0(2)
Zn2 O3 C41 N10 -179.97(19)
Zn2 O3 C41 C42 -0.4(4)
C55 N10 C41 O3 -1.5(4)
N11 N10 C41 O3 178.0(2)
C55 N10 C41 C42 178.8(2)
N11 N10 C41 C42 -1.7(3)
O3 C41 C42 C43 2.3(4)
N10 C41 C42 C43 -178.0(2)
O3 C41 C42 C44 -178.3(3)
N10 C41 C42 C44 1.3(3)
C41 C42 C43 N9 -0.4(4)
C44 C42 C43 N9 -179.6(2)
C47 N9 C43 C42 179.6(2)
Zn2 N9 C43 C42 -2.9(4)
N10 N11 C44 C45 -179.9(2)
N10 N11 C44 C42 -0.3(3)
C43 C42 C44 N11 178.6(3)
C41 C42 C44 N11 -0.7(3)
C43 C42 C44 C45 -1.9(5)
C41 C42 C44 C45 178.8(3)
C54 N12 C46 C47 0.7(4)
C43 N9 C47 C48 5.3(4)
Zn2 N9 C47 C48 -172.3(2)
C43 N9 C47 C46 -173.6(2)
Zn2 N9 C47 C46 8.7(3)
N12 C46 C47 C48 -3.2(4)
N12 C46 C47 N9 175.8(2)
N9 C47 C48 C49 -175.5(2)
C46 C47 C48 C49 3.4(4)
C47 C48 C49 C50 177.6(2)
C47 C48 C49 C54 -1.7(4)
C48 C49 C50 C51 -178.0(2)
C54 C49 C50 C51 1.3(4)
C49 C50 C51 C52 -1.2(4)
C50 C51 C52 C53 0.1(4)
C51 C52 C53 C54 0.9(4)
C46 N12 C54 C53 -178.5(2)
C46 N12 C54 C49 1.2(4)
C52 C53 C54 N12 179.0(2)
C52 C53 C54 C49 -0.8(4)
C48 C49 C54 N12 -0.7(4)
C50 C49 C54 N12 179.9(2)
C48 C49 C54 C53 179.0(2)
C50 C49 C54 C53 -0.4(4)
C41 N10 C55 C56 165.9(2)
N11 N10 C55 C56 -13.6(3)
C41 N10 C55 C60 -14.8(4)
N11 N10 C55 C60 165.7(2)
N10 C55 C56 C57 -178.7(2)
C60 C55 C56 C57 2.1(4)
C55 C56 C57 C58 -1.6(4)
C56 C57 C58 C59 0.5(4)
C57 C58 C59 C60 0.3(4)
C58 C59 C60 C55 0.0(4)
N10 C55 C60 C59 179.5(2)
C56 C55 C60 C59 -1.3(4)
Zn2 O4 C61 N14 179.41(17)
Zn2 O4 C61 C62 -2.6(3)
N15 N14 C61 O4 178.0(2)
C75 N14 C61 O4 -1.6(4)
N15 N14 C61 C62 -0.5(3)
C75 N14 C61 C62 -180.0(2)
O4 C61 C62 C63 -1.6(4)
N14 C61 C62 C63 176.6(2)
O4 C61 C62 C64 -177.9(2)
N14 C61 C62 C64 0.3(3)
C67 N13 C63 C62 -179.3(2)
Zn2 N13 C63 C62 -1.3(3)
C61 C62 C63 N13 3.9(4)
C64 C62 C63 N13 179.4(2)
N14 N15 C64 C62 -0.2(3)
N14 N15 C64 C65 -179.5(2)
C63 C62 C64 N15 -176.4(2)
C61 C62 C64 N15 -0.1(3)
C63 C62 C64 C65 2.8(4)
C61 C62 C64 C65 179.2(2)
C74 N16 C66 C67 1.0(4)
N16 C66 C67 C68 4.0(4)
N16 C66 C67 N13 -176.0(2)
C63 N13 C67 C68 -26.4(3)
Zn2 N13 C67 C68 155.7(2)
C63 N13 C67 C66 153.6(2)
Zn2 N13 C67 C66 -24.2(3)
C66 C67 C68 C69 -5.4(4)
N13 C67 C68 C69 174.6(2)
C67 C68 C69 C74 2.0(3)
C67 C68 C69 C70 -175.7(2)
C74 C69 C70 C71 -0.8(4)
C68 C69 C70 C71 176.9(2)
C69 C70 C71 C72 0.5(4)
C70 C71 C72 C73 0.0(4)
C71 C72 C73 C74 -0.1(4)
C66 N16 C74 C69 -4.7(4)
C66 N16 C74 C73 175.7(2)
C68 C69 C74 N16 3.3(4)
C70 C69 C74 N16 -179.0(2)
C68 C69 C74 C73 -177.2(2)
C70 C69 C74 C73 0.6(3)
C72 C73 C74 N16 179.4(2)
C72 C73 C74 C69 -0.1(4)
C61 N14 C75 C80 -28.5(4)
N15 N14 C75 C80 152.0(2)
C61 N14 C75 C76 153.6(2)
N15 N14 C75 C76 -25.9(3)
C80 C75 C76 C77 -0.7(4)
N14 C75 C76 C77 177.3(2)
C75 C76 C77 C78 0.9(4)
C76 C77 C78 C79 -0.7(4)
C77 C78 C79 C80 0.3(4)
C76 C75 C80 C79 0.3(4)
N14 C75 C80 C79 -177.7(2)
C78 C79 C80 C75 -0.1(4)

_cod_database_fobs_code 2242115
